data_1552578
loop_
_publ_author_name
'Su, Jun-Cheng'
'Cheng, Wen'
'Song, Jian-Guo'
'Zhong, Yuan-Lin'
'Huang, Xiao-Jun'
'Jiang, Ren-Wang'
'Li, Yao-Lan'
'Li, Man-Mei'
'Ye, Wen-Cai'
'Wang, Ying'

_publ_section_title
;
 Macrocyclic Diterpenoids from <i>Euphorbia helioscopia</i> and Their
 Potential Anti-inflammatory Activity.
;
_journal_issue 10
_journal_name_full 'Journal of natural products'
_journal_page_first 2818
_journal_page_last 2827
_journal_paper_doi 10.1021/acs.jnatprod.9b00519
_journal_volume 82
_journal_year 2019
_chemical_absolute_configuration ad
_chemical_compound_source 'Euphorbia helioscopia'
_chemical_formula_moiety 'C29 H34 O7'
_chemical_formula_sum 'C29 H34 O7'
_chemical_formula_weight 494.56
_chemical_name_common 'Euphoscopoid D'
_chemical_name_systematic 'Euphoscopoid D'
_space_group_crystal_system orthorhombic
_space_group_IT_number 19
_space_group_name_Hall 'P 2ac 2ab'
_space_group_name_H-M_alt 'P 21 21 21'
_atom_sites_solution_hydrogens geom
_atom_sites_solution_primary direct
_audit_creation_date 2019-04-26
_audit_creation_method
;
Olex2 1.2
(compiled 2018.05.29 svn.r3508 for OlexSys, GUI svn.r5506)
;
_audit_update_record
;
2019-06-04 deposited with the CCDC.	2019-06-04 downloaded from the CCDC.
;
_cell_angle_alpha 90
_cell_angle_beta 90
_cell_angle_gamma 90
_cell_formula_units_Z 4
_cell_length_a 7.9611(3)
_cell_length_b 12.8686(5)
_cell_length_c 25.9554(9)
_cell_measurement_reflns_used 7991
_cell_measurement_temperature 178(3)
_cell_measurement_theta_max 62.8960
_cell_measurement_theta_min 3.7950
_cell_volume 2659.08(17)
_computing_cell_refinement
;
CrysAlisPro, Agilent Technologies,
Version 1.171.37.35 (release 13-08-2014 CrysAlis171 .NET)
(compiled Aug 13 2014,18:06:01)
;
_computing_data_collection
;
CrysAlisPro, Agilent Technologies,
Version 1.171.37.35 (release 13-08-2014 CrysAlis171 .NET)
(compiled Aug 13 2014,18:06:01)
;
_computing_data_reduction
;
CrysAlisPro, Agilent Technologies,
Version 1.171.37.35 (release 13-08-2014 CrysAlis171 .NET)
(compiled Aug 13 2014,18:06:01)
;
_computing_molecular_graphics 'Olex2 (Dolomanov et al., 2009)'
_computing_publication_material 'Olex2 (Dolomanov et al., 2009)'
_computing_structure_refinement 'ShelXL (Sheldrick, 2015)'
_computing_structure_solution 'ShelXS (Sheldrick, 2008)'
_diffrn_ambient_environment N~2~
_diffrn_ambient_temperature 178(3)
_diffrn_detector 'CCD plate'
_diffrn_detector_area_resol_mean 16.0288
_diffrn_detector_type Sapphire3
_diffrn_measured_fraction_theta_full 0.991
_diffrn_measured_fraction_theta_max 0.991
_diffrn_measurement_details
;
#__ type_ start__ end____ width___ exp.time_
  1 omega   32.00  110.00   1.0000    5.0000
omega____ theta____ kappa____ phi______ frames
    -       33.1184 -178.0000 -120.0000 78

#__ type_ start__ end____ width___ exp.time_
  2 omega   13.00  102.00   1.0000    5.0000
omega____ theta____ kappa____ phi______ frames
    -       33.1184   57.0000  120.0000 89

#__ type_ start__ end____ width___ exp.time_
  3 omega   13.00  102.00   1.0000    5.0000
omega____ theta____ kappa____ phi______ frames
    -       33.1184   57.0000   30.0000 89

#__ type_ start__ end____ width___ exp.time_
  4 omega   18.00   69.00   1.0000   50.0000
omega____ theta____ kappa____ phi______ frames
    -       90.5000  -30.0000  150.0000 51

#__ type_ start__ end____ width___ exp.time_
  5 omega   61.00  163.00   1.0000   50.0000
omega____ theta____ kappa____ phi______ frames
    -       90.5000   30.0000  -90.0000 102

#__ type_ start__ end____ width___ exp.time_
  6 omega   22.00  112.00   1.0000   50.0000
omega____ theta____ kappa____ phi______ frames
    -       90.5000  -61.0000 -150.0000 90

#__ type_ start__ end____ width___ exp.time_
  7 omega   35.00  134.00   1.0000   50.0000
omega____ theta____ kappa____ phi______ frames
    -       90.5000  178.0000 -120.0000 99

#__ type_ start__ end____ width___ exp.time_
  8 omega   20.00  121.00   1.0000   50.0000
omega____ theta____ kappa____ phi______ frames
    -       90.5000  -77.0000   60.0000 101

#__ type_ start__ end____ width___ exp.time_
  9 omega   20.00  121.00   1.0000   50.0000
omega____ theta____ kappa____ phi______ frames
    -       90.5000  -77.0000    0.0000 101

#__ type_ start__ end____ width___ exp.time_
 10 omega   69.00  159.00   1.0000   50.0000
omega____ theta____ kappa____ phi______ frames
    -       90.5000   61.0000    0.0000 90

#__ type_ start__ end____ width___ exp.time_
 11 omega   79.00  163.00   1.0000   50.0000
omega____ theta____ kappa____ phi______ frames
    -       90.5000  111.0000  120.0000 84

#__ type_ start__ end____ width___ exp.time_
 12 omega   19.00   77.00   1.0000   50.0000
omega____ theta____ kappa____ phi______ frames
    -       90.5000  -45.0000    0.0000 58

#__ type_ start__ end____ width___ exp.time_
 13 omega   19.00   77.00   1.0000   50.0000
omega____ theta____ kappa____ phi______ frames
    -       90.5000  -45.0000  -30.0000 58

#__ type_ start__ end____ width___ exp.time_
 14 omega   18.00   69.00   1.0000   50.0000
omega____ theta____ kappa____ phi______ frames
    -       90.5000  -30.0000   90.0000 51

#__ type_ start__ end____ width___ exp.time_
 15 omega   19.00   77.00   1.0000   50.0000
omega____ theta____ kappa____ phi______ frames
    -       90.5000  -45.0000   30.0000 58

#__ type_ start__ end____ width___ exp.time_
 16 omega   69.00  159.00   1.0000   50.0000
omega____ theta____ kappa____ phi______ frames
    -       90.5000   61.0000 -150.0000 90

#__ type_ start__ end____ width___ exp.time_
 17 omega   19.00  129.00   1.0000   50.0000
omega____ theta____ kappa____ phi______ frames
    -       90.5000  -93.0000  -12.9448 110

#__ type_ start__ end____ width___ exp.time_
 18 omega -109.00  -57.00   1.0000    5.0000
omega____ theta____ kappa____ phi______ frames
    -      -33.1184 -178.0000 -150.0000 52

#__ type_ start__ end____ width___ exp.time_
 19 omega   13.00  102.00   1.0000    5.0000
omega____ theta____ kappa____ phi______ frames
    -       33.1184   57.0000  -60.0000 89

#__ type_ start__ end____ width___ exp.time_
 20 omega   13.00  102.00   1.0000    5.0000
omega____ theta____ kappa____ phi______ frames
    -       33.1184   57.0000 -120.0000 89

#__ type_ start__ end____ width___ exp.time_
 21 omega   67.00  125.00   1.0000   50.0000
omega____ theta____ kappa____ phi______ frames
    -       90.5000   45.0000   90.0000 58
;
_diffrn_measurement_device 'four-circle diffractometer'
_diffrn_measurement_device_type 'Xcalibur, Sapphire3, Gemini ultra'
_diffrn_measurement_method '\w scans'
_diffrn_orient_matrix_UB_11 -0.0046632000
_diffrn_orient_matrix_UB_12 0.0856567000
_diffrn_orient_matrix_UB_13 -0.0414432000
_diffrn_orient_matrix_UB_21 -0.0071233000
_diffrn_orient_matrix_UB_22 -0.0836052000
_diffrn_orient_matrix_UB_23 -0.0424100000
_diffrn_orient_matrix_UB_31 -0.1933371000
_diffrn_orient_matrix_UB_32 0.0008684000
_diffrn_orient_matrix_UB_33 0.0025412000
_diffrn_radiation_monochromator mirror
_diffrn_radiation_probe x-ray
_diffrn_radiation_type CuK\a
_diffrn_radiation_wavelength 1.54184
_diffrn_reflns_av_R_equivalents 0.0990
_diffrn_reflns_av_unetI/netI 0.0752
_diffrn_reflns_Laue_measured_fraction_full 0.991
_diffrn_reflns_Laue_measured_fraction_max 0.991
_diffrn_reflns_limit_h_max 7
_diffrn_reflns_limit_h_min -9
_diffrn_reflns_limit_k_max 14
_diffrn_reflns_limit_k_min -14
_diffrn_reflns_limit_l_max 29
_diffrn_reflns_limit_l_min -29
_diffrn_reflns_number 19827
_diffrn_reflns_point_group_measured_fraction_full 0.990
_diffrn_reflns_point_group_measured_fraction_max 0.990
_diffrn_reflns_theta_full 62.820
_diffrn_reflns_theta_max 62.820
_diffrn_reflns_theta_min 3.834
_diffrn_source 'sealed X-ray tube'
_diffrn_source_type 'Enhance Ultra (Cu) X-ray Source'
_exptl_absorpt_coefficient_mu 0.716
_exptl_absorpt_correction_T_max 1.00000
_exptl_absorpt_correction_T_min 0.67104
_exptl_absorpt_correction_type multi-scan
_exptl_absorpt_process_details
;
CrysAlisPro, Agilent Technologies,
Version 1.171.37.35 (release 13-08-2014 CrysAlis171 .NET)
(compiled Aug 13 2014,18:06:01)
Empirical absorption correction using spherical harmonics,
 implemented in SCALE3 ABSPACK scaling algorithm.
;
_exptl_crystal_colour colorless
_exptl_crystal_density_diffrn 1.235
_exptl_crystal_description blocks
_exptl_crystal_F_000 1056
_exptl_crystal_size_max 0.35
_exptl_crystal_size_mid 0.29
_exptl_crystal_size_min 0.16
_refine_diff_density_max 0.185
_refine_diff_density_min -0.159
_refine_diff_density_rms 0.039
_refine_ls_abs_structure_details
;
 Flack x determined using 1272 quotients [(I+)-(I-)]/[(I+)+(I-)]
 (Parsons, Flack and Wagner, Acta Cryst. B69 (2013) 249-259).
;
_refine_ls_abs_structure_Flack -0.03(17)
_refine_ls_extinction_coef 0.0020(2)
_refine_ls_extinction_expression Fc^*^=kFc[1+0.001xFc^2^\l^3^/sin(2\q)]^-1/4^
_refine_ls_extinction_method 'SHELXL-2016/6 (Sheldrick 2016)'
_refine_ls_goodness_of_fit_ref 1.004
_refine_ls_hydrogen_treatment constr
_refine_ls_matrix_type full
_refine_ls_number_parameters 332
_refine_ls_number_reflns 4238
_refine_ls_number_restraints 0
_refine_ls_restrained_S_all 1.004
_refine_ls_R_factor_all 0.0621
_refine_ls_R_factor_gt 0.0434
_refine_ls_shift/su_max 0.000
_refine_ls_shift/su_mean 0.000
_refine_ls_structure_factor_coef Fsqd
_refine_ls_weighting_details 'w=1/[\s^2^(Fo^2^)+(0.0416P)^2^] where P=(Fo^2^+2Fc^2^)/3'
_refine_ls_weighting_scheme calc
_refine_ls_wR_factor_gt 0.0864
_refine_ls_wR_factor_ref 0.0924
_reflns_Friedel_coverage 0.735
_reflns_Friedel_fraction_full 0.988
_reflns_Friedel_fraction_max 0.988
_reflns_number_gt 3504
_reflns_number_total 4238
_reflns_threshold_expression 'I > 2\s(I)'
_cod_data_source_file 1920613.cif
_cod_data_source_block 20160930-ed-bcdb-1
_cod_original_cell_volume 2659.08(18)
_cod_database_code 1552578
_shelx_shelxl_version_number 2016/6
_shelx_space_group_comment
;
The symmetry employed for this shelxl refinement is uniquely defined
by the following loop, which should always be used as a source of
symmetry information in preference to the above space-group names.
They are only intended as comments.
;
_reflns_odcompleteness_completeness 93.69
_reflns_odcompleteness_iscentric 1
_reflns_odcompleteness_theta 64.99
_olex2_refinement_description
;
1. Fixed Uiso
 At 1.2 times of:
  All C(H) groups, All C(H,H) groups
 At 1.5 times of:
  All C(H,H,H) groups
2.a Ternary CH refined with riding coordinates:
 C2(H2), C3(H3), C4(H4)
2.b Secondary CH2 refined with riding coordinates:
 C1(H1a,H1b), C8(H8a,H8b), C11(H11a,H11b)
2.c Aromatic/amide H refined with riding coordinates:
 C5(H5), C12(H12), C3'(H3'), C4'(H4'), C5'(H5'), C6'(H6'), C7'(H7')
2.d Idealised Me refined as rotating group:
 C16(H16a,H16b,H16c), C17(H17a,H17b,H17c), C18(H18a,H18b,H18c), C19(H19a,H19b,
 H19c), C20(H20a,H20b,H20c), C9'(H9'a,H9'b,H9'c)
;
_olex2_submission_special_instructions 'No special instructions were received'

loop_
_space_group_symop_operation_xyz
'x, y, z'
'-x+1/2, -y, z+1/2'
'x+1/2, -y+1/2, -z'
'-x, y+1/2, -z+1/2'

loop_
_atom_site_label
_atom_site_type_symbol
_atom_site_fract_x
_atom_site_fract_y
_atom_site_fract_z
_atom_site_U_iso_or_equiv
_atom_site_adp_type
_atom_site_occupancy
_atom_site_site_symmetry_order
_atom_site_calc_flag
_atom_site_refinement_flags_posn
O1 O -0.6454(3) -0.45549(17) 0.00011(7) 0.0248(5) Uani 1 1 d .
O2 O -0.8089(3) -0.4456(3) 0.07031(9) 0.0499(8) Uani 1 1 d .
O3 O -0.5012(4) -0.84741(19) -0.03282(10) 0.0455(6) Uani 1 1 d .
O4 O -0.1772(3) -0.5904(2) -0.10885(10) 0.0411(6) Uani 1 1 d .
O5 O -0.8894(3) -0.4767(2) -0.19799(10) 0.0442(7) Uani 1 1 d .
O6 O -0.5630(3) -0.39104(17) -0.11515(8) 0.0251(5) Uani 1 1 d .
O7 O -0.5899(3) -0.2943(2) -0.18709(9) 0.0391(6) Uani 1 1 d .
C1 C -0.8649(4) -0.3619(3) -0.10875(12) 0.0284(7) Uani 1 1 d .
H1A H -0.973949 -0.387657 -0.119439 0.034 Uiso 1 1 calc R
H1B H -0.846105 -0.294552 -0.124471 0.034 Uiso 1 1 calc R
C2 C -0.8549(4) -0.3542(2) -0.04988(12) 0.0268(7) Uani 1 1 d .
H2 H -0.767839 -0.303448 -0.041014 0.032 Uiso 1 1 calc R
C3 C -0.7947(4) -0.4626(2) -0.03239(11) 0.0228(6) Uani 1 1 d .
H3 H -0.884900 -0.498967 -0.014121 0.027 Uiso 1 1 calc R
C4 C -0.7460(4) -0.5225(2) -0.08190(12) 0.0231(7) Uani 1 1 d .
H4 H -0.844213 -0.564116 -0.091520 0.028 Uiso 1 1 calc R
C5 C -0.6043(4) -0.5977(2) -0.07374(11) 0.0239(7) Uani 1 1 d .
H5 H -0.496643 -0.570529 -0.070358 0.029 Uiso 1 1 calc R
C6 C -0.6217(4) -0.7006(2) -0.07099(11) 0.0259(7) Uani 1 1 d .
C7 C -0.4763(5) -0.7672(3) -0.05617(12) 0.0298(8) Uani 1 1 d .
C8 C -0.2945(5) -0.7358(3) -0.06733(13) 0.0353(8) Uani 1 1 d .
H8A H -0.254964 -0.697043 -0.037660 0.042 Uiso 1 1 calc R
H8B H -0.229031 -0.799350 -0.068670 0.042 Uiso 1 1 calc R
C9 C -0.2489(4) -0.6729(3) -0.11475(13) 0.0304(8) Uani 1 1 d .
C10 C -0.2797(5) -0.7151(3) -0.16937(13) 0.0332(8) Uani 1 1 d .
C11 C -0.3216(5) -0.6233(3) -0.20530(12) 0.0331(8) Uani 1 1 d .
H11A H -0.223532 -0.579137 -0.208657 0.040 Uiso 1 1 calc R
H11B H -0.349266 -0.649862 -0.239232 0.040 Uiso 1 1 calc R
C12 C -0.4660(4) -0.5599(3) -0.18552(12) 0.0306(8) Uani 1 1 d .
H12 H -0.446034 -0.525501 -0.154608 0.037 Uiso 1 1 calc R
C13 C -0.6178(5) -0.5454(3) -0.20541(12) 0.0298(8) Uani 1 1 d .
C14 C -0.7499(5) -0.4842(3) -0.17857(12) 0.0286(8) Uani 1 1 d .
C15 C -0.7266(4) -0.4379(2) -0.12394(11) 0.0245(7) Uani 1 1 d .
C16 C -1.0168(5) -0.3206(3) -0.02516(14) 0.0438(9) Uani 1 1 d .
H16A H -1.000137 -0.312430 0.011244 0.066 Uiso 1 1 calc GR
H16B H -1.101507 -0.372266 -0.031196 0.066 Uiso 1 1 calc GR
H16C H -1.052064 -0.255617 -0.039755 0.066 Uiso 1 1 calc GR
C17 C -0.7858(5) -0.7576(3) -0.07803(15) 0.0363(8) Uani 1 1 d .
H17A H -0.800994 -0.774020 -0.113807 0.054 Uiso 1 1 calc GR
H17B H -0.876632 -0.714451 -0.066505 0.054 Uiso 1 1 calc GR
H17C H -0.784012 -0.820661 -0.058254 0.054 Uiso 1 1 calc GR
C18 C -0.1106(5) -0.7622(4) -0.18687(16) 0.0496(10) Uani 1 1 d .
H18A H -0.077978 -0.816212 -0.163418 0.074 Uiso 1 1 calc GR
H18B H -0.026088 -0.708949 -0.187220 0.074 Uiso 1 1 calc GR
H18C H -0.122580 -0.790634 -0.220864 0.074 Uiso 1 1 calc GR
C19 C -0.4150(5) -0.7982(3) -0.17232(14) 0.0416(9) Uani 1 1 d .
H19A H -0.521023 -0.768904 -0.162286 0.062 Uiso 1 1 calc GR
H19B H -0.386922 -0.854343 -0.149566 0.062 Uiso 1 1 calc GR
H19C H -0.422666 -0.823744 -0.206991 0.062 Uiso 1 1 calc GR
C20 C -0.6740(6) -0.5901(4) -0.25622(14) 0.0478(10) Uani 1 1 d .
H20A H -0.591490 -0.638542 -0.268418 0.072 Uiso 1 1 calc GR
H20B H -0.686950 -0.534985 -0.280851 0.072 Uiso 1 1 calc GR
H20C H -0.779510 -0.625082 -0.251755 0.072 Uiso 1 1 calc GR
C1' C -0.6706(4) -0.4519(3) 0.05132(12) 0.0263(7) Uani 1 1 d .
C2' C -0.5127(4) -0.4537(2) 0.08136(11) 0.0256(7) Uani 1 1 d .
C3' C -0.3553(4) -0.4538(3) 0.05872(13) 0.0310(7) Uani 1 1 d .
H3' H -0.344923 -0.453110 0.023036 0.037 Uiso 1 1 calc R
C4' C -0.2127(5) -0.4548(3) 0.08971(15) 0.0404(9) Uani 1 1 d .
H4' H -0.106505 -0.453949 0.074782 0.048 Uiso 1 1 calc R
C5' C -0.2291(6) -0.4570(4) 0.14252(16) 0.0484(10) Uani 1 1 d .
H5' H -0.133585 -0.457990 0.163147 0.058 Uiso 1 1 calc R
C6' C -0.3850(6) -0.4576(4) 0.16492(15) 0.0530(11) Uani 1 1 d .
H6' H -0.394659 -0.459394 0.200616 0.064 Uiso 1 1 calc R
C7' C -0.5268(5) -0.4557(3) 0.13490(13) 0.0398(9) Uani 1 1 d .
H7' H -0.632322 -0.455748 0.150260 0.048 Uiso 1 1 calc R
C8' C -0.5086(5) -0.3194(3) -0.15009(13) 0.0313(8) Uani 1 1 d .
C9' C -0.3385(5) -0.2820(4) -0.13617(17) 0.0523(11) Uani 1 1 d .
H9'A H -0.255910 -0.319733 -0.155594 0.078 Uiso 1 1 calc GR
H9'B H -0.319684 -0.292802 -0.100033 0.078 Uiso 1 1 calc GR
H9'C H -0.329575 -0.209253 -0.143883 0.078 Uiso 1 1 calc GR

loop_
_atom_site_aniso_label
_atom_site_aniso_U_11
_atom_site_aniso_U_22
_atom_site_aniso_U_33
_atom_site_aniso_U_23
_atom_site_aniso_U_13
_atom_site_aniso_U_12
O1 0.0214(12) 0.0311(12) 0.0219(10) 0.0012(9) 0.0013(8) 0.0002(9)
O2 0.0250(16) 0.094(2) 0.0307(12) -0.0188(14) 0.0045(11) -0.0029(13)
O3 0.0555(17) 0.0304(13) 0.0504(14) 0.0144(12) -0.0053(13) 0.0066(12)
O4 0.0392(16) 0.0462(16) 0.0380(13) -0.0032(12) -0.0059(11) -0.0043(12)
O5 0.0357(16) 0.0608(18) 0.0362(13) -0.0066(12) -0.0127(12) 0.0084(12)
O6 0.0277(12) 0.0253(12) 0.0224(10) 0.0041(9) -0.0008(9) -0.0014(9)
O7 0.0442(15) 0.0419(15) 0.0311(13) 0.0156(11) -0.0041(11) -0.0021(11)
C1 0.0289(19) 0.0277(17) 0.0286(16) 0.0045(14) -0.0004(14) 0.0062(14)
C2 0.0283(19) 0.0226(16) 0.0296(15) 0.0011(13) -0.0004(14) -0.0006(14)
C3 0.0193(16) 0.0239(16) 0.0252(15) 0.0005(14) -0.0010(12) -0.0002(12)
C4 0.0250(18) 0.0217(16) 0.0226(14) 0.0004(13) -0.0010(12) -0.0013(13)
C5 0.0258(18) 0.0261(17) 0.0197(14) 0.0000(13) -0.0006(12) 0.0009(13)
C6 0.0355(19) 0.0233(17) 0.0187(14) 0.0025(13) 0.0019(13) 0.0022(13)
C7 0.041(2) 0.0243(18) 0.0244(15) -0.0001(14) -0.0044(14) 0.0064(14)
C8 0.036(2) 0.039(2) 0.0311(18) 0.0045(15) -0.0058(15) 0.0096(15)
C9 0.0251(19) 0.037(2) 0.0287(17) -0.0007(15) -0.0032(14) 0.0085(15)
C10 0.033(2) 0.039(2) 0.0277(16) -0.0023(15) 0.0014(14) 0.0059(15)
C11 0.034(2) 0.040(2) 0.0251(15) -0.0017(15) 0.0008(14) 0.0026(15)
C12 0.038(2) 0.0319(19) 0.0221(14) 0.0002(14) -0.0015(14) 0.0029(14)
C13 0.039(2) 0.0303(18) 0.0205(14) -0.0016(14) -0.0014(13) -0.0031(15)
C14 0.031(2) 0.0318(18) 0.0228(16) 0.0063(14) -0.0060(14) 0.0006(14)
C15 0.0253(17) 0.0255(16) 0.0229(15) 0.0016(13) -0.0018(12) 0.0016(12)
C16 0.051(2) 0.041(2) 0.0400(19) 0.0083(16) 0.0107(18) 0.0199(18)
C17 0.040(2) 0.0269(18) 0.0414(19) 0.0035(16) -0.0038(17) -0.0025(15)
C18 0.043(3) 0.056(3) 0.049(2) -0.004(2) 0.0061(19) 0.0168(19)
C19 0.054(3) 0.039(2) 0.0320(18) -0.0076(17) -0.0008(16) -0.0006(18)
C20 0.045(2) 0.068(3) 0.0309(18) -0.0178(18) -0.0069(17) 0.0014(19)
C1' 0.0237(19) 0.0287(18) 0.0265(15) -0.0056(14) 0.0037(13) -0.0034(13)
C2' 0.0264(18) 0.0241(16) 0.0263(15) -0.0025(13) 0.0013(13) 0.0001(14)
C3' 0.0257(19) 0.0333(19) 0.0339(17) 0.0003(15) 0.0027(14) 0.0004(14)
C4' 0.025(2) 0.041(2) 0.056(2) -0.0009(19) -0.0033(16) 0.0020(16)
C5' 0.044(3) 0.049(2) 0.052(2) -0.004(2) -0.0223(19) -0.0007(19)
C6' 0.053(3) 0.073(3) 0.0325(19) -0.007(2) -0.0109(18) 0.001(2)
C7' 0.034(2) 0.057(2) 0.0282(16) -0.0067(17) 0.0032(15) -0.0052(18)
C8' 0.038(2) 0.0275(18) 0.0287(17) 0.0046(14) 0.0015(15) -0.0031(15)
C9' 0.045(3) 0.057(3) 0.054(2) 0.018(2) -0.0066(19) -0.018(2)

loop_
_atom_type_symbol
_atom_type_description
_atom_type_scat_dispersion_real
_atom_type_scat_dispersion_imag
_atom_type_scat_source
C C 0.0181 0.0091 'International Tables Vol C Tables 4.2.6.8 and 6.1.1.4'
H H 0.0000 0.0000 'International Tables Vol C Tables 4.2.6.8 and 6.1.1.4'
O O 0.0492 0.0322 'International Tables Vol C Tables 4.2.6.8 and 6.1.1.4'

loop_
_geom_angle_atom_site_label_1
_geom_angle_atom_site_label_2
_geom_angle_atom_site_label_3
_geom_angle
C1' O1 C3 116.9(2)
C8' O6 C15 117.4(2)
C15 C1 C2 105.2(3)
C1 C2 C3 104.5(2)
C16 C2 C1 113.5(3)
C16 C2 C3 113.6(3)
O1 C3 C2 111.5(2)
O1 C3 C4 107.9(2)
C2 C3 C4 106.5(2)
C3 C4 C15 105.0(2)
C5 C4 C3 113.1(2)
C5 C4 C15 118.5(3)
C6 C5 C4 124.7(3)
C5 C6 C7 120.3(3)
C5 C6 C17 124.5(3)
C7 C6 C17 115.1(3)
O3 C7 C6 119.4(3)
O3 C7 C8 118.3(3)
C6 C7 C8 122.3(3)
C9 C8 C7 121.4(3)
O4 C9 C8 118.4(3)
O4 C9 C10 120.0(3)
C8 C9 C10 121.4(3)
C9 C10 C11 108.8(3)
C9 C10 C18 105.7(3)
C11 C10 C18 108.2(3)
C19 C10 C9 114.1(3)
C19 C10 C11 110.8(3)
C19 C10 C18 109.1(3)
C12 C11 C10 112.1(3)
C13 C12 C11 129.9(3)
C12 C13 C14 122.4(3)
C12 C13 C20 123.9(3)
C14 C13 C20 113.7(3)
O5 C14 C13 119.4(3)
O5 C14 C15 117.1(3)
C13 C14 C15 123.2(3)
O6 C15 C1 109.9(2)
O6 C15 C4 105.7(2)
O6 C15 C14 114.3(3)
C1 C15 C4 101.3(2)
C1 C15 C14 113.4(3)
C4 C15 C14 111.3(3)
O1 C1' C2' 113.2(3)
O2 C1' O1 122.7(3)
O2 C1' C2' 124.1(3)
C3' C2' C1' 123.1(3)
C3' C2' C7' 119.7(3)
C7' C2' C1' 117.2(3)
C2' C3' C4' 119.6(3)
C5' C4' C3' 119.9(4)
C6' C5' C4' 120.5(4)
C5' C6' C7' 120.3(4)
C6' C7' C2' 120.0(4)
O6 C8' C9' 110.4(3)
O7 C8' O6 122.8(3)
O7 C8' C9' 126.8(3)

loop_
_geom_bond_atom_site_label_1
_geom_bond_atom_site_label_2
_geom_bond_distance
O1 C3 1.460(4)
O1 C1' 1.345(4)
O2 C1' 1.209(4)
O3 C7 1.213(4)
O4 C9 1.215(4)
O5 C14 1.224(4)
O6 C15 1.453(4)
O6 C8' 1.364(4)
O7 C8' 1.202(4)
C1 C2 1.533(4)
C1 C15 1.524(5)
C2 C3 1.542(5)
C2 C16 1.503(5)
C3 C4 1.548(4)
C4 C5 1.501(4)
C4 C15 1.549(4)
C5 C6 1.334(5)
C6 C7 1.490(5)
C6 C17 1.509(5)
C7 C8 1.531(6)
C8 C9 1.517(5)
C9 C10 1.537(5)
C10 C11 1.541(5)
C10 C18 1.545(5)
C10 C19 1.520(6)
C11 C12 1.500(5)
C12 C13 1.328(5)
C13 C14 1.487(5)
C13 C20 1.506(5)
C14 C15 1.549(4)
C1' C2' 1.479(5)
C2' C3' 1.384(5)
C2' C7' 1.394(5)
C3' C4' 1.391(5)
C4' C5' 1.377(6)
C5' C6' 1.370(7)
C6' C7' 1.372(6)
C8' C9' 1.482(6)
